data_7102446
loop_
_publ_author_name
'McMahon, Jennifer A'
'Zaworotko, Michael J'
'Remenar, Julius F'

_publ_section_title
;
 Polymorphism in butylated hydroxy anisole (BHA).
;
_journal_issue 3
_journal_name_full 'Chemical communications (Cambridge, England)'
_journal_page_first 278
_journal_page_last 279
_journal_paper_doi 10.1039/b311606a
_journal_year 2004
_chemical_formula_sum 'C11 H16 O2'
_chemical_formula_weight 180.24
_chemical_melting_point 337.95
_chemical_name_common BHA
_chemical_name_systematic 3-tert-Butyl-4-hydroxyanisole
_space_group_IT_number 148
_symmetry_space_group_name_Hall '-R 3'
_symmetry_space_group_name_H-M 'R -3 :H'
_atom_sites_solution_hydrogens geom
_atom_sites_solution_primary direct
_atom_sites_solution_secondary difmap
_audit_creation_method SHELXL-97
_cell_angle_alpha 90.00
_cell_angle_beta 90.00
_cell_angle_gamma 120.00
_cell_formula_units_Z 18
_cell_length_a 24.2612(11)
_cell_length_b 24.2612(11)
_cell_length_c 9.3049(8)
_cell_measurement_temperature 100(2)
_cell_volume 4743.1(5)
_computing_structure_refinement 'SHELXL-97 (Sheldrick, 1997)'
_computing_structure_solution 'SHELXS-97 (Sheldrick, 1990)'
_diffrn_ambient_temperature 100(2)
_diffrn_measured_fraction_theta_full 0.954
_diffrn_measured_fraction_theta_max 0.954
_diffrn_radiation_monochromator graphite
_diffrn_radiation_source 'fine-focus sealed tube'
_diffrn_radiation_type MoK\a
_diffrn_radiation_wavelength 0.71073
_diffrn_reflns_av_R_equivalents 0.0600
_diffrn_reflns_av_sigmaI/netI 0.0422
_diffrn_reflns_limit_h_max 31
_diffrn_reflns_limit_h_min -31
_diffrn_reflns_limit_k_max 30
_diffrn_reflns_limit_k_min -31
_diffrn_reflns_limit_l_max 6
_diffrn_reflns_limit_l_min -12
_diffrn_reflns_number 10131
_diffrn_reflns_theta_full 28.30
_diffrn_reflns_theta_max 28.30
_diffrn_reflns_theta_min 1.68
_exptl_absorpt_coefficient_mu 0.076
_exptl_crystal_density_diffrn 1.136
_exptl_crystal_density_method 'not measured'
_exptl_crystal_F_000 1764
_refine_diff_density_max 0.292
_refine_diff_density_min -0.186
_refine_diff_density_rms 0.042
_refine_ls_extinction_method none
_refine_ls_goodness_of_fit_ref 0.885
_refine_ls_hydrogen_treatment mixed
_refine_ls_matrix_type full
_refine_ls_number_parameters 130
_refine_ls_number_reflns 2504
_refine_ls_number_restraints 0
_refine_ls_restrained_S_all 0.885
_refine_ls_R_factor_all 0.0552
_refine_ls_R_factor_gt 0.0435
_refine_ls_shift/su_max 0.001
_refine_ls_shift/su_mean 0.000
_refine_ls_structure_factor_coef Fsqd
_refine_ls_weighting_details 'calc w=1/[\s^2^(Fo^2^)+(0.0895P)^2^+0.7720P] where P=(Fo^2^+2Fc^2^)/3'
_refine_ls_weighting_scheme calc
_refine_ls_wR_factor_gt 0.1185
_refine_ls_wR_factor_ref 0.1269
_reflns_number_gt 1962
_reflns_number_total 2504
_reflns_threshold_expression >2sigma(I)
_cod_data_source_file b311606a.txt
_cod_data_source_block tp0509
_cod_depositor_comments
;
The following automatic conversions were performed:

'_chemical_melting_point' value '64.8 C' was changed to '337.95' - it
was converted from degrees Celsius(C) to Kelvins(K).

Automatic conversion script
Id: cif_fix_values 1646 2011-03-28 12:23:43Z adriana 
;
_cod_database_code 7102446

loop_
_symmetry_equiv_pos_as_xyz
'x, y, z'
'-y, x-y, z'
'-x+y, -x, z'
'x+2/3, y+1/3, z+1/3'
'-y+2/3, x-y+1/3, z+1/3'
'-x+y+2/3, -x+1/3, z+1/3'
'x+1/3, y+2/3, z+2/3'
'-y+1/3, x-y+2/3, z+2/3'
'-x+y+1/3, -x+2/3, z+2/3'
'-x, -y, -z'
'y, -x+y, -z'
'x-y, x, -z'
'-x+2/3, -y+1/3, -z+1/3'
'y+2/3, -x+y+1/3, -z+1/3'
'x-y+2/3, x+1/3, -z+1/3'
'-x+1/3, -y+2/3, -z+2/3'
'y+1/3, -x+y+2/3, -z+2/3'
'x-y+1/3, x+2/3, -z+2/3'

loop_
_atom_site_label
_atom_site_type_symbol
_atom_site_fract_x
_atom_site_fract_y
_atom_site_fract_z
_atom_site_U_iso_or_equiv
_atom_site_adp_type
_atom_site_occupancy
_atom_site_symmetry_multiplicity
_atom_site_calc_flag
_atom_site_refinement_flags
O1 O 0.09924(4) 0.71119(4) -0.00570(9) 0.0273(2) Uani 1 1 d .
O2 O 0.08428(4) 0.55242(4) 0.43708(9) 0.0328(3) Uani 1 1 d .
H1 H 0.0671 0.5134 0.4045 0.039 Uiso 1 1 d R
C1 C 0.09235(5) 0.66754(5) 0.09897(12) 0.0213(3) Uani 1 1 d .
C2 C 0.04291(5) 0.60530(5) 0.10399(13) 0.0236(3) Uani 1 1 d .
H2 H 0.0111 0.5887 0.0315 0.028 Uiso 1 1 calc R
C3 C 0.04127(5) 0.56764(5) 0.21883(13) 0.0253(3) Uani 1 1 d .
H3 H 0.0073 0.5249 0.2249 0.030 Uiso 1 1 calc R
C4 C 0.08759(5) 0.59065(5) 0.32417(12) 0.0234(3) Uani 1 1 d .
C5 C 0.13838(5) 0.65413(5) 0.32009(12) 0.0211(3) Uani 1 1 d .
C6 C 0.13881(5) 0.69104(5) 0.20546(12) 0.0209(3) Uani 1 1 d .
H6 H 0.1722 0.7340 0.1996 0.025 Uiso 1 1 calc R
C7 C 0.05390(6) 0.68869(6) -0.11935(14) 0.0324(3) Uani 1 1 d .
H71 H 0.0125 0.6721 -0.0815 0.039 Uiso 1 1 d R
H72 H 0.0624 0.7201 -0.1816 0.039 Uiso 1 1 d R
H73 H 0.0504 0.6518 -0.1676 0.039 Uiso 1 1 d R
C8 C 0.19070(6) 0.68125(5) 0.43500(12) 0.0264(3) Uani 1 1 d .
C9 C 0.16050(7) 0.67707(6) 0.58304(14) 0.0347(3) Uani 1 1 d .
H91 H 0.1932 0.6960 0.6489 0.042 Uiso 1 1 d R
H92 H 0.1333 0.6352 0.6084 0.042 Uiso 1 1 d R
H93 H 0.1406 0.7025 0.5808 0.042 Uiso 1 1 d R
C10 C 0.22652(7) 0.64377(7) 0.43465(18) 0.0389(3) Uani 1 1 d .
H101 H 0.2582(8) 0.6599(8) 0.5111(17) 0.051(5) Uiso 1 1 d .
H102 H 0.1974(8) 0.5979(8) 0.4516(17) 0.043(4) Uiso 1 1 d .
H103 H 0.2482(7) 0.6491(8) 0.3380(17) 0.043(4) Uiso 1 1 d .
C11 C 0.23915(6) 0.75126(6) 0.40701(14) 0.0341(3) Uani 1 1 d .
H111 H 0.2680 0.7643 0.4805 0.041 Uiso 1 1 d R
H112 H 0.2196 0.7799 0.4092 0.041 Uiso 1 1 d R
H113 H 0.2596 0.7558 0.3190 0.041 Uiso 1 1 d R

loop_
_atom_site_aniso_label
_atom_site_aniso_U_11
_atom_site_aniso_U_22
_atom_site_aniso_U_33
_atom_site_aniso_U_23
_atom_site_aniso_U_13
_atom_site_aniso_U_12
O1 0.0214(4) 0.0287(4) 0.0277(5) 0.0037(3) -0.0067(3) 0.0094(3)
O2 0.0448(5) 0.0196(4) 0.0302(5) 0.0034(3) 0.0000(4) 0.0133(4)
C1 0.0190(5) 0.0247(6) 0.0228(6) 0.0002(4) 0.0013(4) 0.0129(4)
C2 0.0185(5) 0.0252(6) 0.0286(6) -0.0063(5) -0.0019(4) 0.0119(5)
C3 0.0208(5) 0.0183(5) 0.0343(7) -0.0030(5) 0.0040(5) 0.0079(4)
C4 0.0272(6) 0.0200(5) 0.0249(6) 0.0014(4) 0.0046(5) 0.0133(5)
C5 0.0218(5) 0.0210(5) 0.0225(6) -0.0018(4) 0.0010(4) 0.0121(4)
C6 0.0173(5) 0.0194(5) 0.0257(6) -0.0004(4) 0.0009(4) 0.0090(4)
C7 0.0300(6) 0.0358(7) 0.0276(7) 0.0001(5) -0.0099(5) 0.0135(5)
C8 0.0279(6) 0.0244(6) 0.0262(6) 0.0022(5) -0.0060(5) 0.0125(5)
C9 0.0453(8) 0.0304(7) 0.0250(7) -0.0004(5) -0.0066(6) 0.0164(6)
C10 0.0358(7) 0.0415(8) 0.0461(9) 0.0050(7) -0.0068(7) 0.0244(7)
C11 0.0303(6) 0.0299(6) 0.0319(7) 0.0009(5) -0.0131(5) 0.0074(5)

loop_
_atom_type_symbol
_atom_type_description
_atom_type_scat_dispersion_real
_atom_type_scat_dispersion_imag
_atom_type_scat_source
C C 0.0033 0.0016 'International Tables Vol C Tables 4.2.6.8 and 6.1.1.4'
H H 0.0000 0.0000 'International Tables Vol C Tables 4.2.6.8 and 6.1.1.4'
O O 0.0106 0.0060 'International Tables Vol C Tables 4.2.6.8 and 6.1.1.4'

loop_
_geom_angle_atom_site_label_1
_geom_angle_atom_site_label_2
_geom_angle_atom_site_label_3
_geom_angle
C1 O1 C7 117.01(9)
C2 C1 O1 124.46(10)
C2 C1 C6 120.43(10)
O1 C1 C6 115.09(9)
C1 C2 C3 117.84(10)
C4 C3 C2 121.90(10)
O2 C4 C3 120.49(10)
O2 C4 C5 118.71(10)
C3 C4 C5 120.78(10)
C6 C5 C4 116.42(10)
C6 C5 C8 121.38(10)
C4 C5 C8 122.19(10)
C5 C6 C1 122.63(10)
C11 C8 C5 111.67(9)
C11 C8 C9 107.56(10)
C5 C8 C9 109.32(10)
C11 C8 C10 107.95(11)
C5 C8 C10 109.61(10)
C9 C8 C10 110.70(11)

loop_
_geom_bond_atom_site_label_1
_geom_bond_atom_site_label_2
_geom_bond_distance
O1 C1 1.3860(13)
O1 C7 1.4233(14)
O2 C4 1.3770(13)
C1 C2 1.3821(16)
C1 C6 1.3910(15)
C2 C3 1.3935(17)
C3 C4 1.3813(16)
C4 C5 1.4119(16)
C5 C6 1.3893(16)
C5 C8 1.5338(15)
C8 C11 1.5291(17)
C8 C9 1.5396(18)
C8 C10 1.5402(18)

loop_
_cod_related_entry_id
_cod_related_entry_database
_cod_related_entry_code
1 ChemSpider 8145
